data_2241410
loop_
_publ_author_name
'Mathusalini, Sadasivam'
'Viswanathan, Vijayan'
'Mohan, Palathurai Subramaniam'
'Lin, Chia-Her'
'Velmurugan, Devadasan'

_publ_section_title
;
 Crystal structure of
 4'-(2-methoxyquinolin-3-yl)-1'-methyldispiro[indan-2,2'-pyrrolidine-3',3''-indoline]-1,3,2''-trione
;
_journal_coeditor_code SU5242
_journal_issue 12
_journal_name_full 'Acta Crystallographica Section E'
_journal_page_first o1038
_journal_page_last o1039
_journal_paper_doi 10.1107/S2056989015023026
_journal_volume 71
_journal_year 2015
_chemical_formula_iupac 'C30 H23 N3 O4'
_chemical_formula_moiety 'C30 H23 N3 O4'
_chemical_formula_sum 'C30 H23 N3 O4'
_chemical_formula_weight 489.51
_chemical_name_systematic
4'-(2-Methoxyquinolin-3-yl)-1'-methyldispiro[indan-2,2'-pyrrolidine-3',3''-indoline]-1,3,2''-trione
_space_group_IT_number 14
_symmetry_cell_setting monoclinic
_symmetry_space_group_name_Hall '-P 2yn'
_symmetry_space_group_name_H-M 'P 1 21/n 1'
_atom_sites_solution_hydrogens geom
_atom_sites_solution_primary direct
_atom_sites_solution_secondary difmap
_audit_creation_method SHELXL-97
_cell_angle_alpha 90.00
_cell_angle_beta 95.378(2)
_cell_angle_gamma 90.00
_cell_formula_units_Z 4
_cell_length_a 10.9058(3)
_cell_length_b 9.5178(5)
_cell_length_c 23.8651(6)
_cell_measurement_reflns_used 6134
_cell_measurement_temperature 293(2)
_cell_measurement_theta_max 28.30
_cell_measurement_theta_min 1.71
_cell_volume 2466.27(16)
_computing_cell_refinement
;
SAINT (Bruker, 2008)
;
_computing_data_collection
;
APEX2 (Bruker, 2008)
;
_computing_data_reduction
;
SAINT (Bruker, 2008)
;
_computing_molecular_graphics
;
ORTEP-3 for Windows (Farrugia, 2012) and Mercury (Macrae <i>et al.</i>,
2008)
;
_computing_publication_material
;
SHELXL97 (Sheldrick, 2008) and PLATON (Spek, 2009)
;
_computing_structure_refinement
;
SHELXL97 (Sheldrick, 2008)
;
_computing_structure_solution
;
SHELXS97 (Sheldrick, 2008)
;
_diffrn_ambient_temperature 293(2)
_diffrn_measured_fraction_theta_full 0.999
_diffrn_measured_fraction_theta_max 0.999
_diffrn_measurement_device_type 'Bruker SMART APEXII area-detector'
_diffrn_measurement_method '\w and \f scans'
_diffrn_radiation_monochromator graphite
_diffrn_radiation_source 'fine-focus sealed tube'
_diffrn_radiation_type MoK\a
_diffrn_radiation_wavelength 0.71073
_diffrn_reflns_av_R_equivalents 0.0440
_diffrn_reflns_av_sigmaI/netI 0.0453
_diffrn_reflns_limit_h_max 14
_diffrn_reflns_limit_h_min -14
_diffrn_reflns_limit_k_max 12
_diffrn_reflns_limit_k_min -10
_diffrn_reflns_limit_l_max 31
_diffrn_reflns_limit_l_min -31
_diffrn_reflns_number 23642
_diffrn_reflns_theta_full 28.30
_diffrn_reflns_theta_max 28.30
_diffrn_reflns_theta_min 1.71
_exptl_absorpt_coefficient_mu 0.089
_exptl_absorpt_correction_T_max 0.9903
_exptl_absorpt_correction_T_min 0.9764
_exptl_absorpt_correction_type multi-scan
_exptl_absorpt_process_details
;
(<i>SADABS</i>; Bruker, 2008)
;
_exptl_crystal_colour 'light yellow'
_exptl_crystal_density_diffrn 1.318
_exptl_crystal_density_method 'not measured'
_exptl_crystal_description block
_exptl_crystal_F_000 1024
_exptl_crystal_size_max 0.27
_exptl_crystal_size_mid 0.18
_exptl_crystal_size_min 0.11
_refine_diff_density_max 0.313
_refine_diff_density_min -0.222
_refine_ls_extinction_coef 0.0015(5)
_refine_ls_extinction_expression Fc^*^=kFc[1+0.001xFc^2^\l^3^/sin(2\q)]^-1/4^
_refine_ls_extinction_method
;
SHELXL97 (Sheldrick, 2008)
;
_refine_ls_goodness_of_fit_ref 1.032
_refine_ls_hydrogen_treatment constr
_refine_ls_matrix_type full
_refine_ls_number_parameters 337
_refine_ls_number_reflns 6134
_refine_ls_number_restraints 0
_refine_ls_restrained_S_all 1.032
_refine_ls_R_factor_all 0.0703
_refine_ls_R_factor_gt 0.0436
_refine_ls_shift/su_max 0.000
_refine_ls_shift/su_mean 0.000
_refine_ls_structure_factor_coef Fsqd
_refine_ls_weighting_details 'calc w=1/[\s^2^(Fo^2^)+(0.0518P)^2^+0.5577P] where P=(Fo^2^+2Fc^2^)/3'
_refine_ls_weighting_scheme calc
_refine_ls_wR_factor_gt 0.1013
_refine_ls_wR_factor_ref 0.1150
_reflns_number_gt 4376
_reflns_number_total 6134
_reflns_threshold_expression >2sigma(I)
_cod_data_source_file su5242sup1.cif
_cod_data_source_block I
_cod_original_sg_symbol_H-M 'P 21/n'
_cod_database_code 2241410

loop_
_symmetry_equiv_pos_as_xyz
'x, y, z'
'-x+1/2, y+1/2, -z+1/2'
'-x, -y, -z'
'x-1/2, -y-1/2, z-1/2'

loop_
_atom_site_type_symbol
_atom_site_label
_atom_site_fract_x
_atom_site_fract_y
_atom_site_fract_z
_atom_site_U_iso_or_equiv
_atom_site_adp_type
_atom_site_calc_flag
_atom_site_refinement_flags
_atom_site_occupancy
_atom_site_symmetry_multiplicity
C C1 0.20917(13) 0.33633(15) 0.40978(6) 0.0154(3) Uani d . 1 1
C C2 0.25284(13) 0.41678(15) 0.45432(6) 0.0164(3) Uani d . 1 1
H H2 0.3236 0.4701 0.4520 0.020 Uiso calc R 1 1
C C3 0.19148(13) 0.42037(15) 0.50442(6) 0.0176(3) Uani d . 1 1
C C4 0.22810(14) 0.50968(16) 0.55041(6) 0.0214(3) Uani d . 1 1
H H4 0.2976 0.5660 0.5495 0.026 Uiso calc R 1 1
C C5 0.16109(15) 0.51327(18) 0.59628(6) 0.0250(4) Uani d . 1 1
H H5 0.1844 0.5736 0.6260 0.030 Uiso calc R 1 1
C C6 0.05752(15) 0.42652(18) 0.59859(6) 0.0261(4) Uani d . 1 1
H H6 0.0129 0.4296 0.6299 0.031 Uiso calc R 1 1
C C7 0.02161(14) 0.33733(17) 0.55504(6) 0.0233(3) Uani d . 1 1
H H7 -0.0459 0.2787 0.5574 0.028 Uiso calc R 1 1
C C8 0.08663(13) 0.33397(16) 0.50662(6) 0.0191(3) Uani d . 1 1
C C9 0.10099(13) 0.25475(16) 0.41718(6) 0.0176(3) Uani d . 1 1
C C10 -0.04213(16) 0.0851(2) 0.37798(8) 0.0343(4) Uani d . 1 1
H H10A -0.0178 0.0186 0.4072 0.051 Uiso calc R 1 1
H H10B -0.0639 0.0360 0.3433 0.051 Uiso calc R 1 1
H H10C -0.1118 0.1378 0.3881 0.051 Uiso calc R 1 1
C C11 0.26420(13) 0.32928(14) 0.35404(5) 0.0145(3) Uani d . 1 1
H H11 0.1988 0.3560 0.3250 0.017 Uiso calc R 1 1
C C12 0.37260(13) 0.42704(15) 0.34739(6) 0.0169(3) Uani d . 1 1
H H12A 0.3448 0.5213 0.3372 0.020 Uiso calc R 1 1
H H12B 0.4278 0.4311 0.3817 0.020 Uiso calc R 1 1
C C13 0.54710(14) 0.42826(17) 0.28930(6) 0.0228(3) Uani d . 1 1
H H13A 0.6039 0.4284 0.3226 0.034 Uiso calc R 1 1
H H13B 0.5305 0.5232 0.2773 0.034 Uiso calc R 1 1
H H13C 0.5823 0.3775 0.2599 0.034 Uiso calc R 1 1
C C14 0.44003(13) 0.21185(15) 0.31502(6) 0.0154(3) Uani d . 1 1
C C15 0.54468(13) 0.16447(16) 0.35943(6) 0.0189(3) Uani d . 1 1
C C16 0.59196(13) 0.02809(16) 0.34030(7) 0.0226(3) Uani d . 1 1
C C17 0.67272(15) -0.06517(18) 0.36946(8) 0.0333(4) Uani d . 1 1
H H17 0.7027 -0.0488 0.4067 0.040 Uiso calc R 1 1
C C18 0.70682(17) -0.18363(19) 0.34082(10) 0.0431(5) Uani d . 1 1
H H18 0.7609 -0.2478 0.3592 0.052 Uiso calc R 1 1
C C19 0.66172(16) -0.20855(19) 0.28513(10) 0.0402(5) Uani d . 1 1
H H19 0.6872 -0.2884 0.2670 0.048 Uiso calc R 1 1
C C20 0.57999(15) -0.11731(18) 0.25617(8) 0.0307(4) Uani d . 1 1
H H20 0.5492 -0.1349 0.2192 0.037 Uiso calc R 1 1
C C21 0.54552(13) 0.00257(17) 0.28481(7) 0.0222(3) Uani d . 1 1
C C22 0.46541(13) 0.12011(16) 0.26393(6) 0.0193(3) Uani d . 1 1
C C23 0.30953(12) 0.17946(15) 0.33795(5) 0.0138(3) Uani d . 1 1
C C24 0.31584(13) 0.06063(15) 0.38042(5) 0.0148(3) Uani d . 1 1
C C25 0.36072(13) 0.05524(16) 0.43670(6) 0.0178(3) Uani d . 1 1
H H25 0.3945 0.1346 0.4549 0.021 Uiso calc R 1 1
C C26 0.35408(14) -0.07186(16) 0.46557(6) 0.0218(3) Uani d . 1 1
H H26 0.3829 -0.0772 0.5034 0.026 Uiso calc R 1 1
C C27 0.30461(14) -0.19003(17) 0.43797(6) 0.0236(3) Uani d . 1 1
H H27 0.3018 -0.2740 0.4578 0.028 Uiso calc R 1 1
C C28 0.25907(14) -0.18660(16) 0.38152(6) 0.0211(3) Uani d . 1 1
H H28 0.2263 -0.2664 0.3633 0.025 Uiso calc R 1 1
C C29 0.26467(13) -0.05929(15) 0.35366(5) 0.0162(3) Uani d . 1 1
C C30 0.22483(13) 0.11534(15) 0.28885(5) 0.0156(3) Uani d . 1 1
N N1 0.04388(11) 0.24888(13) 0.46238(5) 0.0198(3) Uani d . 1 1
N N2 0.43214(11) 0.36056(13) 0.30155(5) 0.0161(3) Uani d . 1 1
N N3 0.21780(11) -0.02577(13) 0.29860(5) 0.0171(3) Uani d . 1 1
H H3 0.1884 -0.0862 0.2741 0.021 Uiso calc R 1 1
O O1 0.05853(9) 0.17940(11) 0.37099(4) 0.0226(2) Uani d . 1 1
O O2 0.17649(9) 0.17942(11) 0.24841(4) 0.0201(2) Uani d . 1 1
O O3 0.58400(10) 0.23063(12) 0.40066(4) 0.0262(3) Uani d . 1 1
O O4 0.42980(10) 0.14597(13) 0.21553(4) 0.0287(3) Uani d . 1 1

loop_
_atom_site_aniso_label
_atom_site_aniso_U_11
_atom_site_aniso_U_22
_atom_site_aniso_U_33
_atom_site_aniso_U_12
_atom_site_aniso_U_13
_atom_site_aniso_U_23
C1 0.0163(7) 0.0128(7) 0.0173(6) 0.0012(6) 0.0025(5) 0.0014(5)
C2 0.0178(7) 0.0135(7) 0.0179(6) -0.0001(6) 0.0017(5) 0.0010(5)
C3 0.0208(7) 0.0148(8) 0.0173(6) 0.0045(6) 0.0027(5) 0.0022(6)
C4 0.0256(8) 0.0183(8) 0.0201(7) 0.0041(6) 0.0009(6) 0.0004(6)
C5 0.0320(9) 0.0257(9) 0.0169(7) 0.0120(7) 0.0002(6) -0.0002(6)
C6 0.0296(9) 0.0322(10) 0.0177(7) 0.0146(7) 0.0075(6) 0.0071(7)
C7 0.0206(8) 0.0257(9) 0.0247(7) 0.0063(7) 0.0071(6) 0.0076(7)
C8 0.0194(7) 0.0170(8) 0.0210(7) 0.0054(6) 0.0029(6) 0.0043(6)
C9 0.0164(7) 0.0147(8) 0.0214(7) 0.0014(6) 0.0007(5) -0.0006(6)
C10 0.0297(9) 0.0328(11) 0.0407(10) -0.0171(8) 0.0054(7) -0.0098(8)
C11 0.0166(7) 0.0112(7) 0.0153(6) 0.0011(6) 0.0001(5) -0.0002(5)
C12 0.0210(7) 0.0130(7) 0.0166(6) -0.0021(6) 0.0010(5) 0.0001(5)
C13 0.0219(8) 0.0217(8) 0.0252(7) -0.0012(6) 0.0049(6) 0.0068(6)
C14 0.0175(7) 0.0125(7) 0.0160(6) 0.0003(6) 0.0008(5) 0.0029(5)
C15 0.0166(7) 0.0188(8) 0.0209(7) -0.0035(6) 0.0000(6) 0.0071(6)
C16 0.0144(7) 0.0175(8) 0.0358(9) -0.0008(6) 0.0021(6) 0.0090(7)
C17 0.0198(8) 0.0235(9) 0.0556(11) -0.0004(7) -0.0028(8) 0.0167(8)
C18 0.0225(9) 0.0206(10) 0.0853(16) 0.0057(8) 0.0009(9) 0.0172(10)
C19 0.0255(9) 0.0152(9) 0.0815(15) 0.0024(7) 0.0141(9) 0.0000(9)
C20 0.0227(8) 0.0196(9) 0.0518(11) -0.0001(7) 0.0142(8) -0.0024(8)
C21 0.0166(7) 0.0168(8) 0.0341(8) 0.0009(6) 0.0071(6) 0.0027(6)
C22 0.0189(7) 0.0182(8) 0.0214(7) 0.0007(6) 0.0051(6) -0.0002(6)
C23 0.0159(7) 0.0123(7) 0.0129(6) 0.0008(6) -0.0002(5) -0.0001(5)
C24 0.0160(7) 0.0121(7) 0.0163(6) 0.0011(6) 0.0017(5) 0.0015(5)
C25 0.0208(7) 0.0158(8) 0.0162(7) -0.0014(6) -0.0016(5) -0.0006(6)
C26 0.0270(8) 0.0214(8) 0.0162(7) -0.0009(7) -0.0018(6) 0.0034(6)
C27 0.0306(8) 0.0160(8) 0.0238(8) -0.0020(7) 0.0008(6) 0.0068(6)
C28 0.0260(8) 0.0137(8) 0.0235(7) -0.0025(6) 0.0010(6) -0.0003(6)
C29 0.0173(7) 0.0168(8) 0.0145(6) 0.0003(6) 0.0014(5) -0.0012(5)
C30 0.0167(7) 0.0148(7) 0.0153(6) 0.0003(6) 0.0012(5) -0.0016(5)
N1 0.0187(6) 0.0178(7) 0.0232(6) 0.0007(5) 0.0036(5) 0.0015(5)
N2 0.0188(6) 0.0135(6) 0.0162(6) -0.0001(5) 0.0028(5) 0.0029(5)
N3 0.0228(6) 0.0126(6) 0.0151(6) -0.0012(5) -0.0023(5) -0.0037(5)
O1 0.0193(5) 0.0224(6) 0.0261(5) -0.0076(5) 0.0019(4) -0.0057(4)
O2 0.0247(5) 0.0189(6) 0.0153(5) 0.0011(4) -0.0046(4) 0.0009(4)
O3 0.0282(6) 0.0245(6) 0.0240(5) -0.0073(5) -0.0076(4) 0.0062(5)
O4 0.0353(6) 0.0339(7) 0.0175(5) 0.0083(5) 0.0048(5) -0.0010(5)

loop_
_atom_type_symbol
_atom_type_description
_atom_type_scat_dispersion_real
_atom_type_scat_dispersion_imag
_atom_type_scat_source
C C 0.0033 0.0016 'International Tables Vol C Tables 4.2.6.8 and 6.1.1.4'
H H 0.0000 0.0000 'International Tables Vol C Tables 4.2.6.8 and 6.1.1.4'
N N 0.0061 0.0033 'International Tables Vol C Tables 4.2.6.8 and 6.1.1.4'
O O 0.0106 0.0060 'International Tables Vol C Tables 4.2.6.8 and 6.1.1.4'

loop_
_geom_angle_atom_site_label_1
_geom_angle_atom_site_label_2
_geom_angle_atom_site_label_3
_geom_angle
C2 C1 C9 116.09(12)
C2 C1 C11 125.05(13)
C9 C1 C11 118.85(12)
C1 C2 C3 120.81(13)
C1 C2 H2 119.6
C3 C2 H2 119.6
C8 C3 C4 119.40(13)
C8 C3 C2 117.56(13)
C4 C3 C2 123.00(14)
C5 C4 C3 120.05(15)
C5 C4 H4 120.0
C3 C4 H4 120.0
C4 C5 C6 120.47(15)
C4 C5 H5 119.8
C6 C5 H5 119.8
C7 C6 C5 120.54(14)
C7 C6 H6 119.7
C5 C6 H6 119.7
C6 C7 C8 120.34(15)
C6 C7 H7 119.8
C8 C7 H7 119.8
N1 C8 C3 122.06(12)
N1 C8 C7 118.75(14)
C3 C8 C7 119.17(14)
N1 C9 O1 119.89(13)
N1 C9 C1 126.12(13)
O1 C9 C1 113.99(12)
O1 C10 H10A 109.5
O1 C10 H10B 109.5
H10A C10 H10B 109.5
O1 C10 H10C 109.5
H10A C10 H10C 109.5
H10B C10 H10C 109.5
C1 C11 C12 116.13(11)
C1 C11 C23 114.59(11)
C12 C11 C23 105.31(11)
C1 C11 H11 106.7
C12 C11 H11 106.7
C23 C11 H11 106.7
N2 C12 C11 102.48(11)
N2 C12 H12A 111.3
C11 C12 H12A 111.3
N2 C12 H12B 111.3
C11 C12 H12B 111.3
H12A C12 H12B 109.2
N2 C13 H13A 109.5
N2 C13 H13B 109.5
H13A C13 H13B 109.5
N2 C13 H13C 109.5
H13A C13 H13C 109.5
H13B C13 H13C 109.5
N2 C14 C22 112.79(11)
N2 C14 C15 117.35(12)
C22 C14 C15 101.55(11)
N2 C14 C23 103.12(11)
C22 C14 C23 113.03(11)
C15 C14 C23 109.34(10)
O3 C15 C16 126.68(14)
O3 C15 C14 125.85(14)
C16 C15 C14 107.38(12)
C17 C16 C21 121.39(16)
C17 C16 C15 128.78(15)
C21 C16 C15 109.81(13)
C16 C17 C18 117.31(18)
C16 C17 H17 121.3
C18 C17 H17 121.3
C17 C18 C19 121.42(17)
C17 C18 H18 119.3
C19 C18 H18 119.3
C20 C19 C18 121.55(17)
C20 C19 H19 119.2
C18 C19 H19 119.2
C19 C20 C21 117.27(17)
C19 C20 H20 121.4
C21 C20 H20 121.4
C16 C21 C20 121.04(15)
C16 C21 C22 109.82(13)
C20 C21 C22 129.08(15)
O4 C22 C21 127.10(14)
O4 C22 C14 124.99(14)
C21 C22 C14 107.81(12)
C24 C23 C30 101.44(11)
C24 C23 C11 120.68(11)
C30 C23 C11 111.36(11)
C24 C23 C14 112.70(11)
C30 C23 C14 107.67(10)
C11 C23 C14 102.66(11)
C25 C24 C29 120.11(13)
C25 C24 C23 131.68(13)
C29 C24 C23 108.21(11)
C24 C25 C26 118.66(13)
C24 C25 H25 120.7
C26 C25 H25 120.7
C27 C26 C25 120.25(13)
C27 C26 H26 119.9
C25 C26 H26 119.9
C26 C27 C28 121.89(14)
C26 C27 H27 119.1
C28 C27 H27 119.1
C29 C28 C27 117.19(14)
C29 C28 H28 121.4
C27 C28 H28 121.4
C28 C29 C24 121.88(13)
C28 C29 N3 128.32(13)
C24 C29 N3 109.71(12)
O2 C30 N3 126.84(13)
O2 C30 C23 125.82(13)
N3 C30 C23 107.32(11)
C9 N1 C8 117.27(13)
C14 N2 C13 116.06(11)
C14 N2 C12 106.06(10)
C13 N2 C12 113.99(12)
C30 N3 C29 111.23(11)
C30 N3 H3 124.4
C29 N3 H3 124.4
C9 O1 C10 116.13(12)

loop_
_geom_bond_atom_site_label_1
_geom_bond_atom_site_label_2
_geom_bond_distance
C1 C2 1.3595(19)
C1 C9 1.4370(19)
C1 C11 1.5112(18)
C2 C3 1.4243(18)
C2 H2 0.9300
C3 C8 1.413(2)
C3 C4 1.416(2)
C4 C5 1.373(2)
C4 H4 0.9300
C5 C6 1.404(2)
C5 H5 0.9300
C6 C7 1.370(2)
C6 H6 0.9300
C7 C8 1.4117(19)
C7 H7 0.9300
C8 N1 1.3768(19)
C9 N1 1.2965(18)
C9 O1 1.3595(17)
C10 O1 1.4398(19)
C10 H10A 0.9600
C10 H10B 0.9600
C10 H10C 0.9600
C11 C12 1.5244(19)
C11 C23 1.5686(19)
C11 H11 0.9800
C12 N2 1.4668(17)
C12 H12A 0.9700
C12 H12B 0.9700
C13 N2 1.4633(18)
C13 H13A 0.9600
C13 H13B 0.9600
C13 H13C 0.9600
C14 N2 1.4521(18)
C14 C22 1.5455(19)
C14 C15 1.550(2)
C14 C23 1.6019(18)
C15 O3 1.2122(18)
C15 C16 1.484(2)
C16 C17 1.390(2)
C16 C21 1.394(2)
C17 C18 1.387(3)
C17 H17 0.9300
C18 C19 1.394(3)
C18 H18 0.9300
C19 C20 1.382(3)
C19 H19 0.9300
C20 C21 1.399(2)
C20 H20 0.9300
C21 C22 1.477(2)
C22 O4 1.2091(17)
C23 C24 1.5159(19)
C23 C30 1.5478(19)
C24 C25 1.3867(18)
C24 C29 1.398(2)
C25 C26 1.397(2)
C25 H25 0.9300
C26 C27 1.387(2)
C26 H26 0.9300
C27 C28 1.392(2)
C27 H27 0.9300
C28 C29 1.386(2)
C28 H28 0.9300
C29 N3 1.4013(17)
C30 O2 1.2191(16)
C30 N3 1.3664(19)
N3 H3 0.8600

loop_
_geom_hbond_atom_site_label_D
_geom_hbond_atom_site_label_H
_geom_hbond_atom_site_label_A
_geom_hbond_site_symmetry_A
_geom_hbond_distance_DH
_geom_hbond_distance_HA
_geom_hbond_distance_DA
_geom_hbond_angle_DHA
N3 H3 N2 2_545 0.86 2.19 2.971(2) 151
C4 H4 O3 3_666 0.93 2.56 3.350(2) 143
C6 H6 O4 4_566 0.93 2.42 3.307(2) 159
C12 H12A O2 2_555 0.97 2.53 3.325(2) 139
C28 H28 O4 2_545 0.93 2.56 3.3540(10) 144
C18 H18 Cg1 3_656 0.93 2.89 3.778(6) 160

loop_
_geom_torsion_atom_site_label_1
_geom_torsion_atom_site_label_2
_geom_torsion_atom_site_label_3
_geom_torsion_atom_site_label_4
_geom_torsion
C9 C1 C2 C3 -1.3(2)
C11 C1 C2 C3 177.52(13)
C1 C2 C3 C8 2.1(2)
C1 C2 C3 C4 -175.45(14)
C8 C3 C4 C5 -0.9(2)
C2 C3 C4 C5 176.61(14)
C3 C4 C5 C6 1.4(2)
C4 C5 C6 C7 -0.2(2)
C5 C6 C7 C8 -1.5(2)
C4 C3 C8 N1 177.54(13)
C2 C3 C8 N1 -0.1(2)
C4 C3 C8 C7 -0.8(2)
C2 C3 C8 C7 -178.43(13)
C6 C7 C8 N1 -176.40(14)
C6 C7 C8 C3 2.0(2)
C2 C1 C9 N1 -1.6(2)
C11 C1 C9 N1 179.44(14)
C2 C1 C9 O1 178.08(12)
C11 C1 C9 O1 -0.85(19)
C2 C1 C11 C12 -3.5(2)
C9 C1 C11 C12 175.32(12)
C2 C1 C11 C23 119.73(15)
C9 C1 C11 C23 -61.45(17)
C1 C11 C12 N2 159.38(11)
C23 C11 C12 N2 31.44(13)
N2 C14 C15 O3 35.42(19)
C22 C14 C15 O3 158.85(14)
C23 C14 C15 O3 -81.49(17)
N2 C14 C15 C16 -141.36(12)
C22 C14 C15 C16 -17.93(14)
C23 C14 C15 C16 101.74(12)
O3 C15 C16 C17 13.5(3)
C14 C15 C16 C17 -169.79(15)
O3 C15 C16 C21 -164.90(14)
C14 C15 C16 C21 11.84(15)
C21 C16 C17 C18 1.0(2)
C15 C16 C17 C18 -177.20(15)
C16 C17 C18 C19 -0.2(3)
C17 C18 C19 C20 -0.8(3)
C18 C19 C20 C21 0.9(2)
C17 C16 C21 C20 -0.9(2)
C15 C16 C21 C20 177.64(13)
C17 C16 C21 C22 -178.35(14)
C15 C16 C21 C22 0.15(16)
C19 C20 C21 C16 -0.1(2)
C19 C20 C21 C22 176.86(15)
C16 C21 C22 O4 164.54(15)
C20 C21 C22 O4 -12.7(3)
C16 C21 C22 C14 -12.15(16)
C20 C21 C22 C14 170.62(15)
N2 C14 C22 O4 -32.2(2)
C15 C14 C22 O4 -158.68(14)
C23 C14 C22 O4 84.30(18)
N2 C14 C22 C21 144.58(12)
C15 C14 C22 C21 18.10(14)
C23 C14 C22 C21 -98.91(13)
C1 C11 C23 C24 -9.78(18)
C12 C11 C23 C24 119.09(13)
C1 C11 C23 C30 108.89(13)
C12 C11 C23 C30 -122.25(12)
C1 C11 C23 C14 -136.15(12)
C12 C11 C23 C14 -7.29(13)
N2 C14 C23 C24 -150.97(11)
C22 C14 C23 C24 86.94(14)
C15 C14 C23 C24 -25.39(15)
N2 C14 C23 C30 97.99(12)
C22 C14 C23 C30 -24.10(15)
C15 C14 C23 C30 -136.42(12)
N2 C14 C23 C11 -19.61(12)
C22 C14 C23 C11 -141.71(11)
C15 C14 C23 C11 105.97(12)
C30 C23 C24 C25 -168.81(14)
C11 C23 C24 C25 -45.3(2)
C14 C23 C24 C25 76.33(18)
C30 C23 C24 C29 11.01(14)
C11 C23 C24 C29 134.53(13)
C14 C23 C24 C29 -103.85(13)
C29 C24 C25 C26 0.3(2)
C23 C24 C25 C26 -179.91(14)
C24 C25 C26 C27 0.7(2)
C25 C26 C27 C28 -0.7(2)
C26 C27 C28 C29 -0.2(2)
C27 C28 C29 C24 1.2(2)
C27 C28 C29 N3 -175.11(14)
C25 C24 C29 C28 -1.3(2)
C23 C24 C29 C28 178.90(13)
C25 C24 C29 N3 175.66(12)
C23 C24 C29 N3 -4.18(15)
C24 C23 C30 O2 167.42(13)
C11 C23 C30 O2 37.77(18)
C14 C23 C30 O2 -74.05(16)
C24 C23 C30 N3 -14.36(13)
C11 C23 C30 N3 -144.01(11)
C14 C23 C30 N3 104.18(12)
O1 C9 N1 C8 -176.13(12)
C1 C9 N1 C8 3.6(2)
C3 C8 N1 C9 -2.6(2)
C7 C8 N1 C9 175.76(14)
C22 C14 N2 C13 -68.82(15)
C15 C14 N2 C13 48.69(16)
C23 C14 N2 C13 168.92(11)
C22 C14 N2 C12 163.46(11)
C15 C14 N2 C12 -79.03(14)
C23 C14 N2 C12 41.21(13)
C11 C12 N2 C14 -46.38(13)
C11 C12 N2 C13 -175.31(11)
O2 C30 N3 C29 -168.83(13)
C23 C30 N3 C29 12.97(15)
C28 C29 N3 C30 170.86(14)
C24 C29 N3 C30 -5.81(16)
N1 C9 O1 C10 -6.3(2)
C1 C9 O1 C10 173.97(13)

_cod_database_fobs_code 2241410
